data_4026190
loop_
_publ_author_name
'Siang-en Syu'
'Yu-Ting Lee'
'Yeong-Jiunn Jang'
'Wenwei Lin'

_publ_section_title
;
 Organocatalytic Tandem Three-Component Reaction of Imine, Alkyl Vinyl
 Ketone, and Imide via aza-Baylis-Hillman Reaction
;
_journal_name_full 'Journal of Organic Chemistry'
_journal_page_first 2888
_journal_page_last 2891
_journal_paper_doi 10.1021/jo102143r
_journal_volume 76
_journal_year 2011
_chemical_formula_moiety 'C22 H23 Br N2 O5 S'
_chemical_formula_sum 'C22 H23 Br N2 O5 S'
_chemical_formula_weight 507.39
_chemical_name_systematic
;
 ?
;
_space_group_IT_number 2
_symmetry_cell_setting triclinic
_symmetry_space_group_name_Hall '-P 1'
_symmetry_space_group_name_H-M 'P -1'
_atom_sites_solution_hydrogens geom
_atom_sites_solution_primary direct
_atom_sites_solution_secondary difmap
_audit_creation_method SHELXL-97
_cell_angle_alpha 80.865(3)
_cell_angle_beta 72.579(3)
_cell_angle_gamma 72.938(2)
_cell_formula_units_Z 2
_cell_length_a 8.8982(4)
_cell_length_b 10.2771(5)
_cell_length_c 13.5859(6)
_cell_measurement_reflns_used 0
_cell_measurement_temperature 200(2)
_cell_measurement_theta_max 0
_cell_measurement_theta_min 0
_cell_volume 1129.81(9)
_computing_molecular_graphics 'Ortep-3 for Windows (Farrugia, 1997)'
_computing_publication_material 'WinGX publication routines (Farrugia, 1999)'
_computing_structure_refinement 'SHELXL-97 (Sheldrick, 1997)'
_computing_structure_solution 'SHELXS-86 (Sheldrick, 1986)'
_diffrn_ambient_temperature 200(2)
_diffrn_measured_fraction_theta_full 0.952
_diffrn_measured_fraction_theta_max 0.952
_diffrn_radiation_monochromator graphite
_diffrn_radiation_source 'fine-focus sealed tube'
_diffrn_radiation_type MoK\a
_diffrn_radiation_wavelength 0.71073
_diffrn_reflns_av_R_equivalents 0.0195
_diffrn_reflns_av_sigmaI/netI 0.0282
_diffrn_reflns_limit_h_max 10
_diffrn_reflns_limit_h_min -10
_diffrn_reflns_limit_k_max 10
_diffrn_reflns_limit_k_min -12
_diffrn_reflns_limit_l_max 12
_diffrn_reflns_limit_l_min -16
_diffrn_reflns_number 7942
_diffrn_reflns_theta_full 25.02
_diffrn_reflns_theta_max 25.02
_diffrn_reflns_theta_min 2.08
_exptl_absorpt_coefficient_mu 1.947
_exptl_absorpt_correction_T_max 0.7458
_exptl_absorpt_correction_T_min 0.5746
_exptl_absorpt_correction_type multi-scan
_exptl_crystal_colour colorless
_exptl_crystal_density_diffrn 1.491
_exptl_crystal_description prism
_exptl_crystal_F_000 520
_exptl_crystal_size_max 0.32
_exptl_crystal_size_mid 0.22
_exptl_crystal_size_min 0.16
_refine_diff_density_max 0.469
_refine_diff_density_min -0.524
_refine_diff_density_rms 0.050
_refine_ls_extinction_method none
_refine_ls_goodness_of_fit_ref 1.070
_refine_ls_hydrogen_treatment fixed
_refine_ls_matrix_type full
_refine_ls_number_parameters 280
_refine_ls_number_reflns 3692
_refine_ls_number_restraints 0
_refine_ls_restrained_S_all 1.070
_refine_ls_R_factor_all 0.0374
_refine_ls_R_factor_gt 0.0315
_refine_ls_shift/su_max 0.001
_refine_ls_shift/su_mean 0.000
_refine_ls_structure_factor_coef Fsqd
_refine_ls_weighting_details 'calc w=1/[\s^2^(Fo^2^)+(0.0366P)^2^+0.6484P] where P=(Fo^2^+2Fc^2^)/3'
_refine_ls_weighting_scheme calc
_refine_ls_wR_factor_gt 0.0760
_refine_ls_wR_factor_ref 0.0785
_reflns_number_gt 3254
_reflns_number_total 3692
_reflns_threshold_expression >2sigma(I)
_cod_data_source_file jo102143r_si_010.cif
_cod_data_source_block a10836
_cod_database_code 4026190

loop_
_symmetry_equiv_pos_as_xyz
'x, y, z'
'-x, -y, -z'

loop_
_atom_site_label
_atom_site_type_symbol
_atom_site_fract_x
_atom_site_fract_y
_atom_site_fract_z
_atom_site_U_iso_or_equiv
_atom_site_adp_type
_atom_site_occupancy
_atom_site_symmetry_multiplicity
_atom_site_calc_flag
_atom_site_refinement_flags
C1 C 0.8086(3) 0.5659(3) 0.62711(18) 0.0281(5) Uani 1 1 d .
C2 C 0.8428(3) 0.6759(3) 0.55996(19) 0.0337(6) Uani 1 1 d .
H2 H 0.8940 0.7349 0.5774 0.040 Uiso 1 1 calc R
C3 C 0.8018(3) 0.6989(3) 0.46725(19) 0.0363(6) Uani 1 1 d .
H3 H 0.8258 0.7744 0.4211 0.044 Uiso 1 1 calc R
C4 C 0.7268(3) 0.6153(3) 0.43951(19) 0.0336(6) Uani 1 1 d .
C5 C 0.6774(4) 0.6446(3) 0.3400(2) 0.0455(7) Uani 1 1 d .
H5A H 0.6263 0.5747 0.3341 0.068 Uiso 1 1 calc R
H5B H 0.7741 0.6435 0.2815 0.068 Uiso 1 1 calc R
H5C H 0.5995 0.7346 0.3397 0.068 Uiso 1 1 calc R
C6 C 0.6979(3) 0.5034(3) 0.5071(2) 0.0375(6) Uani 1 1 d .
H6 H 0.6499 0.4428 0.4888 0.045 Uiso 1 1 calc R
C7 C 0.7376(3) 0.4784(3) 0.6004(2) 0.0359(6) Uani 1 1 d .
H7 H 0.7163 0.4017 0.6459 0.043 Uiso 1 1 calc R
C8 C 0.5758(3) 0.7195(2) 0.84555(16) 0.0223(5) Uani 1 1 d .
H8 H 0.6502 0.7800 0.8344 0.027 Uiso 1 1 calc R
C9 C 0.4764(3) 0.7681(2) 0.76711(16) 0.0218(5) Uani 1 1 d .
C10 C 0.3693(3) 0.6990(2) 0.75764(18) 0.0281(5) Uani 1 1 d .
H10 H 0.3543 0.6209 0.8033 0.034 Uiso 1 1 calc R
C11 C 0.2839(3) 0.7415(3) 0.68317(18) 0.0299(6) Uani 1 1 d .
H11 H 0.2105 0.6937 0.6775 0.036 Uiso 1 1 calc R
C12 C 0.3078(3) 0.8549(2) 0.61735(17) 0.0272(5) Uani 1 1 d .
C13 C 0.4077(3) 0.9291(2) 0.62751(17) 0.0285(5) Uani 1 1 d .
H13 H 0.4186 1.0094 0.5837 0.034 Uiso 1 1 calc R
C14 C 0.4921(3) 0.8850(2) 0.70248(17) 0.0263(5) Uani 1 1 d .
H14 H 0.5617 0.9354 0.7097 0.032 Uiso 1 1 calc R
C15 C 0.4675(3) 0.7287(2) 0.95802(16) 0.0222(5) Uani 1 1 d .
H15 H 0.3948 0.6666 0.9698 0.027 Uiso 1 1 calc R
C16 C 0.5690(3) 0.6821(2) 1.03587(17) 0.0246(5) Uani 1 1 d .
C17 C 0.7177(3) 0.7320(3) 1.0204(2) 0.0357(6) Uani 1 1 d .
H17A H 0.7685 0.6925 1.0770 0.054 Uiso 1 1 calc R
H17B H 0.6860 0.8318 1.0199 0.054 Uiso 1 1 calc R
H17C H 0.7956 0.7044 0.9543 0.054 Uiso 1 1 calc R
C18 C 0.3591(3) 0.8742(2) 0.97388(17) 0.0267(5) Uani 1 1 d .
H18A H 0.4285 0.9353 0.9708 0.032 Uiso 1 1 calc R
H18B H 0.3066 0.9057 0.9165 0.032 Uiso 1 1 calc R
C19 C 0.2503(3) 0.9249(2) 1.15932(18) 0.0309(6) Uani 1 1 d .
C20 C 0.0913(3) 0.9357(3) 1.2417(2) 0.0436(7) Uani 1 1 d .
H20A H 0.0519 1.0263 1.2701 0.052 Uiso 1 1 calc R
H20B H 0.1044 0.8643 1.2989 0.052 Uiso 1 1 calc R
C21 C -0.0267(3) 0.9161(3) 1.1883(2) 0.0380(6) Uani 1 1 d .
H21A H -0.0798 0.8440 1.2267 0.046 Uiso 1 1 calc R
H21B H -0.1121 1.0020 1.1833 0.046 Uiso 1 1 calc R
C22 C 0.0761(3) 0.8748(2) 1.08235(19) 0.0294(5) Uani 1 1 d .
N1 N 0.6767(2) 0.57818(19) 0.83655(14) 0.0245(4) Uani 1 1 d .
H1 H 0.6424 0.5131 0.8799 0.029 Uiso 1 1 calc R
N2 N 0.2328(2) 0.88589(19) 1.07182(14) 0.0253(4) Uani 1 1 d .
O1 O 0.9405(2) 0.6305(2) 0.75120(14) 0.0449(5) Uani 1 1 d .
O2 O 0.9107(2) 0.39444(19) 0.76924(14) 0.0452(5) Uani 1 1 d .
O3 O 0.5280(2) 0.60623(18) 1.11068(13) 0.0367(4) Uani 1 1 d .
O4 O 0.3736(2) 0.9464(2) 1.16500(14) 0.0466(5) Uani 1 1 d .
O5 O 0.0369(2) 0.8424(2) 1.01447(14) 0.0422(5) Uani 1 1 d .
S1 S 0.84924(7) 0.53833(7) 0.74912(5) 0.03103(16) Uani 1 1 d .
Br1 Br 0.20028(3) 0.90948(3) 0.51013(2) 0.04327(12) Uani 1 1 d .

loop_
_atom_site_aniso_label
_atom_site_aniso_U_11
_atom_site_aniso_U_22
_atom_site_aniso_U_33
_atom_site_aniso_U_23
_atom_site_aniso_U_13
_atom_site_aniso_U_12
C1 0.0196(12) 0.0351(14) 0.0254(12) -0.0088(10) -0.0027(10) -0.0008(11)
C2 0.0334(14) 0.0362(15) 0.0317(13) -0.0059(11) -0.0041(11) -0.0124(12)
C3 0.0391(15) 0.0394(16) 0.0276(13) 0.0010(11) -0.0058(11) -0.0111(13)
C4 0.0256(14) 0.0430(16) 0.0271(13) -0.0083(11) -0.0048(10) -0.0008(12)
C5 0.0384(16) 0.061(2) 0.0371(15) -0.0036(13) -0.0142(13) -0.0079(15)
C6 0.0356(15) 0.0426(16) 0.0379(15) -0.0099(12) -0.0120(12) -0.0096(13)
C7 0.0390(15) 0.0322(15) 0.0370(14) -0.0008(11) -0.0104(12) -0.0109(13)
C8 0.0230(12) 0.0244(12) 0.0217(11) -0.0015(9) -0.0081(9) -0.0076(10)
C9 0.0217(12) 0.0246(12) 0.0181(10) -0.0039(9) -0.0057(9) -0.0030(10)
C10 0.0333(14) 0.0256(13) 0.0284(12) 0.0024(10) -0.0141(10) -0.0086(11)
C11 0.0287(13) 0.0322(14) 0.0333(13) -0.0049(11) -0.0142(11) -0.0075(11)
C12 0.0234(13) 0.0328(14) 0.0216(12) -0.0050(10) -0.0106(10) 0.0045(11)
C13 0.0309(14) 0.0313(14) 0.0210(11) 0.0038(10) -0.0075(10) -0.0072(11)
C14 0.0277(13) 0.0297(13) 0.0233(12) -0.0013(10) -0.0068(10) -0.0107(11)
C15 0.0246(12) 0.0240(12) 0.0203(11) -0.0003(9) -0.0075(9) -0.0090(10)
C16 0.0290(13) 0.0227(12) 0.0237(12) -0.0028(10) -0.0096(10) -0.0060(11)
C17 0.0369(15) 0.0453(16) 0.0340(14) 0.0028(11) -0.0183(11) -0.0186(13)
C18 0.0291(13) 0.0268(13) 0.0234(12) -0.0012(10) -0.0066(10) -0.0069(11)
C19 0.0375(15) 0.0283(13) 0.0289(13) -0.0066(10) -0.0112(11) -0.0067(12)
C20 0.0407(16) 0.0536(18) 0.0300(14) -0.0113(12) -0.0039(12) -0.0040(14)
C21 0.0264(14) 0.0440(16) 0.0336(14) -0.0007(12) -0.0013(11) -0.0021(12)
C22 0.0285(14) 0.0267(13) 0.0333(13) 0.0022(10) -0.0126(11) -0.0057(11)
N1 0.0239(10) 0.0254(11) 0.0217(10) 0.0005(8) -0.0059(8) -0.0044(9)
N2 0.0251(10) 0.0267(11) 0.0232(10) -0.0046(8) -0.0066(8) -0.0040(9)
O1 0.0307(10) 0.0712(14) 0.0386(10) -0.0073(9) -0.0086(8) -0.0209(10)
O2 0.0395(11) 0.0421(11) 0.0410(11) -0.0027(8) -0.0134(9) 0.0112(9)
O3 0.0481(11) 0.0383(10) 0.0316(10) 0.0133(8) -0.0203(8) -0.0215(9)
O4 0.0487(12) 0.0622(14) 0.0416(11) -0.0112(9) -0.0166(9) -0.0250(11)
O5 0.0425(11) 0.0503(12) 0.0434(11) -0.0029(9) -0.0215(9) -0.0166(10)
S1 0.0219(3) 0.0405(4) 0.0282(3) -0.0052(3) -0.0074(2) -0.0023(3)
Br1 0.04527(19) 0.0540(2) 0.03495(16) 0.00148(12) -0.02664(13) -0.00588(14)

loop_
_atom_type_symbol
_atom_type_description
_atom_type_scat_dispersion_real
_atom_type_scat_dispersion_imag
_atom_type_scat_source
C C 0.0033 0.0016 'International Tables Vol C Tables 4.2.6.8 and 6.1.1.4'
H H 0.0000 0.0000 'International Tables Vol C Tables 4.2.6.8 and 6.1.1.4'
N N 0.0061 0.0033 'International Tables Vol C Tables 4.2.6.8 and 6.1.1.4'
O O 0.0106 0.0060 'International Tables Vol C Tables 4.2.6.8 and 6.1.1.4'
S S 0.1246 0.1234 'International Tables Vol C Tables 4.2.6.8 and 6.1.1.4'
Br Br -0.2901 2.4595 'International Tables Vol C Tables 4.2.6.8 and 6.1.1.4'

loop_
_geom_angle_atom_site_label_1
_geom_angle_atom_site_label_2
_geom_angle_atom_site_label_3
_geom_angle
C2 C1 C7 120.2(2)
C2 C1 S1 120.50(19)
C7 C1 S1 119.24(19)
C3 C2 C1 119.2(2)
C3 C2 H2 120.4
C1 C2 H2 120.4
C2 C3 C4 122.0(2)
C2 C3 H3 119.0
C4 C3 H3 119.0
C3 C4 C6 117.7(2)
C3 C4 C5 121.4(2)
C6 C4 C5 121.0(2)
C4 C5 H5A 109.5
C4 C5 H5B 109.5
H5A C5 H5B 109.5
C4 C5 H5C 109.5
H5A C5 H5C 109.5
H5B C5 H5C 109.5
C7 C6 C4 121.4(2)
C7 C6 H6 119.3
C4 C6 H6 119.3
C6 C7 C1 119.6(2)
C6 C7 H7 120.2
C1 C7 H7 120.2
N1 C8 C9 113.82(17)
N1 C8 C15 106.99(17)
C9 C8 C15 112.24(18)
N1 C8 H8 107.9
C9 C8 H8 107.9
C15 C8 H8 107.9
C14 C9 C10 118.5(2)
C14 C9 C8 119.5(2)
C10 C9 C8 122.0(2)
C11 C10 C9 121.5(2)
C11 C10 H10 119.3
C9 C10 H10 119.3
C12 C11 C10 118.4(2)
C12 C11 H11 120.8
C10 C11 H11 120.8
C13 C12 C11 121.6(2)
C13 C12 Br1 119.35(18)
C11 C12 Br1 119.10(18)
C12 C13 C14 119.1(2)
C12 C13 H13 120.4
C14 C13 H13 120.4
C13 C14 C9 120.9(2)
C13 C14 H14 119.6
C9 C14 H14 119.6
C16 C15 C18 111.11(18)
C16 C15 C8 111.67(18)
C18 C15 C8 110.12(18)
C16 C15 H15 107.9
C18 C15 H15 107.9
C8 C15 H15 107.9
O3 C16 C17 120.4(2)
O3 C16 C15 119.7(2)
C17 C16 C15 119.94(19)
C16 C17 H17A 109.5
C16 C17 H17B 109.5
H17A C17 H17B 109.5
C16 C17 H17C 109.5
H17A C17 H17C 109.5
H17B C17 H17C 109.5
N2 C18 C15 113.38(18)
N2 C18 H18A 108.9
C15 C18 H18A 108.9
N2 C18 H18B 108.9
C15 C18 H18B 108.9
H18A C18 H18B 107.7
O4 C19 N2 124.1(2)
O4 C19 C20 128.1(2)
N2 C19 C20 107.8(2)
C19 C20 C21 105.5(2)
C19 C20 H20A 110.6
C21 C20 H20A 110.6
C19 C20 H20B 110.6
C21 C20 H20B 110.6
H20A C20 H20B 108.8
C22 C21 C20 105.1(2)
C22 C21 H21A 110.7
C20 C21 H21A 110.7
C22 C21 H21B 110.7
C20 C21 H21B 110.7
H21A C21 H21B 108.8
O5 C22 N2 123.3(2)
O5 C22 C21 129.1(2)
N2 C22 C21 107.5(2)
C8 N1 S1 122.03(15)
C8 N1 H1 119.0
S1 N1 H1 119.0
C19 N2 C22 113.42(19)
C19 N2 C18 123.2(2)
C22 N2 C18 122.98(19)
O1 S1 O2 120.78(12)
O1 S1 N1 107.59(10)
O2 S1 N1 104.51(11)
O1 S1 C1 107.58(12)
O2 S1 C1 107.71(12)
N1 S1 C1 108.14(10)

loop_
_geom_bond_atom_site_label_1
_geom_bond_atom_site_label_2
_geom_bond_distance
C1 C2 1.382(4)
C1 C7 1.383(3)
C1 S1 1.763(2)
C2 C3 1.380(4)
C2 H2 0.9500
C3 C4 1.384(4)
C3 H3 0.9500
C4 C6 1.389(4)
C4 C5 1.503(4)
C5 H5A 0.9800
C5 H5B 0.9800
C5 H5C 0.9800
C6 C7 1.381(4)
C6 H6 0.9500
C7 H7 0.9500
C8 N1 1.468(3)
C8 C9 1.518(3)
C8 C15 1.544(3)
C8 H8 1.0000
C9 C14 1.387(3)
C9 C10 1.389(3)
C10 C11 1.385(3)
C10 H10 0.9500
C11 C12 1.380(3)
C11 H11 0.9500
C12 C13 1.377(3)
C12 Br1 1.900(2)
C13 C14 1.385(3)
C13 H13 0.9500
C14 H14 0.9500
C15 C16 1.524(3)
C15 C18 1.532(3)
C15 H15 1.0000
C16 O3 1.211(3)
C16 C17 1.502(3)
C17 H17A 0.9800
C17 H17B 0.9800
C17 H17C 0.9800
C18 N2 1.457(3)
C18 H18A 0.9900
C18 H18B 0.9900
C19 O4 1.207(3)
C19 N2 1.377(3)
C19 C20 1.505(4)
C20 C21 1.515(4)
C20 H20A 0.9900
C20 H20B 0.9900
C21 C22 1.506(3)
C21 H21A 0.9900
C21 H21B 0.9900
C22 O5 1.200(3)
C22 N2 1.396(3)
N1 S1 1.6218(19)
N1 H1 0.8800
O1 S1 1.4255(19)
O2 S1 1.431(2)
